data_1545376
loop_
_publ_author_name
'El-Khatatneh, Nasseem'
'Vinayaka, A. C.'
Chandra
'Sadashiva, M. P.'
'Jeyaseelan, S.'
'Mahendra, M.'

_publ_section_title
;
 5-[(Benzo[<i>d</i>][1,3]dioxol-5-yl)methyl]-3-[4-(pyridin-2-yl)phenyl]-4,5-dihydroisoxazole
;
_journal_coeditor_code PK4012
_journal_issue 2
_journal_name_full IUCrData
_journal_page_first x170278
_journal_paper_doi 10.1107/S2414314617002784
_journal_volume 2
_journal_year 2017
_chemical_formula_iupac 'C22 H18 N2 O3'
_chemical_formula_moiety 'C22 H18 N2 O3'
_chemical_formula_sum 'C22 H18 N2 O3'
_chemical_formula_weight 358.38
_chemical_name_systematic 5-[(Benzo[<i>d</i>][1,3]dioxol-5-yl)methyl]-3-[4-(pyridin-2-yl)phenyl]-4,5-dihydroisoxazole
_space_group_crystal_system monoclinic
_space_group_IT_number 14
_space_group_name_Hall '-P 2ybc'
_space_group_name_H-M_alt 'P 1 21/c 1'
_symmetry_space_group_name_Hall '-P 2ybc'
_symmetry_space_group_name_H-M 'P 1 21/c 1'
_atom_sites_solution_hydrogens geom
_atom_sites_solution_primary direct
_atom_sites_solution_secondary difmap
_audit_creation_method SHELXL-2016/6
_cell_angle_alpha 90
_cell_angle_beta 108.380(9)
_cell_angle_gamma 90
_cell_formula_units_Z 4
_cell_length_a 17.548(5)
_cell_length_b 8.719(3)
_cell_length_c 12.237(4)
_cell_measurement_reflns_used 3242
_cell_measurement_temperature 293(2)
_cell_measurement_theta_max 25.349
_cell_measurement_theta_min 2.446
_cell_volume 1776.8(10)
_computing_cell_refinement
;
SAINT (Bruker, 2009)
;
_computing_data_collection
;
APEX2 (Bruker, 2009)
;
_computing_data_reduction
;
SAINT (Bruker, 2009)
;
_computing_molecular_graphics
;
PLATON (Spek, 2009) and Mercury (Macrae <i>et al.</i>, 2008)
;
_computing_publication_material
;
<i>SHELXL2016/6</i>  (Sheldrick, 2015) and PLATON (Spek, 2009)
;
_computing_structure_refinement
;
<i>SHELXL2016/6</i> (Sheldrick, 2015)
;
_computing_structure_solution
;
SHELXS (Sheldrick, 2008)
;
_diffrn_ambient_temperature 293(2)
_diffrn_measured_fraction_theta_full 0.996
_diffrn_measured_fraction_theta_max 0.995
_diffrn_measurement_device_type 'Bruker MicroStar microfocus rotating anode'
_diffrn_measurement_method '\f and \w scans'
_diffrn_radiation_type MoK\a
_diffrn_radiation_wavelength 0.71073
_diffrn_reflns_av_R_equivalents 0.0667
_diffrn_reflns_limit_h_max 19
_diffrn_reflns_limit_h_min -21
_diffrn_reflns_limit_k_max 10
_diffrn_reflns_limit_k_min -10
_diffrn_reflns_limit_l_max 14
_diffrn_reflns_limit_l_min -14
_diffrn_reflns_number 12236
_diffrn_reflns_theta_full 25.242
_diffrn_reflns_theta_max 25.349
_diffrn_reflns_theta_min 2.446
_exptl_absorpt_coefficient_mu 0.090
_exptl_absorpt_correction_type none
_exptl_crystal_colour colourless
_exptl_crystal_density_diffrn 1.340
_exptl_crystal_description block
_exptl_crystal_F_000 752
_exptl_crystal_size_max 0.30
_exptl_crystal_size_mid 0.25
_exptl_crystal_size_min 0.20
_refine_diff_density_max 0.154
_refine_diff_density_min -0.160
_refine_ls_extinction_method none
_refine_ls_goodness_of_fit_ref 1.049
_refine_ls_hydrogen_treatment constr
_refine_ls_matrix_type full
_refine_ls_number_parameters 263
_refine_ls_number_reflns 3242
_refine_ls_number_restraints 60
_refine_ls_restrained_S_all 1.041
_refine_ls_R_factor_all 0.0621
_refine_ls_R_factor_gt 0.0444
_refine_ls_shift/su_max 0.000
_refine_ls_shift/su_mean 0.000
_refine_ls_structure_factor_coef Fsqd
_refine_ls_weighting_details 'w=1/[\s^2^(Fo^2^)+(0.0725P)^2^] where P=(Fo^2^+2Fc^2^)/3'
_refine_ls_weighting_scheme calc
_refine_ls_wR_factor_gt 0.1171
_refine_ls_wR_factor_ref 0.1271
_reflns_number_gt 2353
_reflns_number_total 3242
_reflns_threshold_expression 'I > 2\s(I)'
_cod_data_source_file pk4012sup1.cif
_cod_data_source_block I
_cod_original_cell_volume 1776.8(9)
_cod_database_code 1545376
_shelx_space_group_comment
;
The symmetry employed for this shelxl refinement
is uniquely defined by the following
loop, which should always be used as
a source of symmetry information in preference
to the above space-group names. They are
only intended as comments.
;

loop_
_space_group_symop_operation_xyz
'x, y, z'
'-x, y+1/2, -z+1/2'
'-x, -y, -z'
'x, -y-1/2, z-1/2'

loop_
_atom_site_type_symbol
_atom_site_label
_atom_site_fract_x
_atom_site_fract_y
_atom_site_fract_z
_atom_site_U_iso_or_equiv
_atom_site_adp_type
_atom_site_calc_flag
_atom_site_occupancy
_atom_site_disorder_assembly
_atom_site_disorder_group
C C1 0.47963(13) 0.9248(3) 0.34808(19) 0.0910(7) Uani d 1 . .
H H1A 0.476464 1.030174 0.321532 0.109 Uiso calc 1 . .
H H1B 0.532351 0.908313 0.403500 0.109 Uiso calc 1 . .
O O2 0.41886(8) 0.89620(18) 0.40031(11) 0.0904(5) Uani d 1 . .
C C3 0.36100(10) 0.8108(2) 0.31934(14) 0.0573(5) Uani d 1 . .
C C4 0.39006(10) 0.7669(2) 0.23254(15) 0.0590(5) Uani d 1 . .
O O5 0.46718(7) 0.82244(18) 0.25346(12) 0.0840(5) Uani d 1 . .
C C6 0.28619(10) 0.7700(2) 0.32070(14) 0.0599(5) Uani d 1 . .
H H6 0.267161 0.801304 0.379978 0.072 Uiso calc 1 A 1
C C8 0.26959(11) 0.6370(2) 0.14350(15) 0.0639(5) Uani d 1 . .
H H8 0.237722 0.577815 0.083071 0.077 Uiso calc 1 B 1
C C9 0.34576(11) 0.6787(2) 0.14300(15) 0.0705(6) Uani d 1 . .
H H9 0.365640 0.647985 0.084423 0.085 Uiso calc 1 . .
C C7 0.23922(10) 0.67991(18) 0.23030(14) 0.0516(4) Uani d 0.887(5) C 1
C C10 0.15409(14) 0.6325(3) 0.2197(2) 0.0547(6) Uani d 0.887(5) C 1
H H10A 0.117542 0.692128 0.158454 0.066 Uiso calc 0.887(5) C 1
H H10B 0.147334 0.525643 0.196520 0.066 Uiso calc 0.887(5) C 1
C C11 0.12945(13) 0.6508(2) 0.3270(2) 0.0424(6) Uani d 0.887(5) C 1
H H11 0.170276 0.604578 0.392771 0.051 Uiso calc 0.887(5) C 1
O O12 0.12162(6) 0.81353(11) 0.34924(10) 0.0531(3) Uani d 0.887(5) C 1
C C15 0.04667(9) 0.58461(17) 0.31803(14) 0.0499(4) Uani d 0.887(5) C 1
H H15A 0.013153 0.573540 0.238529 0.060 Uiso calc 0.887(5) C 1
H H15B 0.051054 0.486500 0.356906 0.060 Uiso calc 0.887(5) C 1
C C7' 0.23922(10) 0.67991(18) 0.23030(14) 0.0516(4) Uani d 0.113(5) C 2
C C10' 0.1723(11) 0.582(2) 0.276(2) 0.054(3) Uani d 0.113(5) C 2
H H10C 0.157134 0.487997 0.232027 0.065 Uiso calc 0.113(5) C 2
H H10D 0.196003 0.554748 0.356613 0.065 Uiso calc 0.113(5) C 2
C C11' 0.1014(11) 0.6773(18) 0.2615(18) 0.047(3) Uani d 0.113(5) C 2
H H11' 0.074237 0.708414 0.181713 0.057 Uiso calc 0.113(5) C 2
O O12' 0.12162(6) 0.81353(11) 0.34924(10) 0.0531(3) Uani d 0.113(5) C 2
C C15' 0.04667(9) 0.58461(17) 0.31803(14) 0.0499(4) Uani d 0.113(5) C 2
H H15C 0.003058 0.534073 0.260051 0.060 Uiso calc 0.113(5) C 2
H H15D 0.077513 0.508525 0.371765 0.060 Uiso calc 0.113(5) C 2
N N13 0.05736(8) 0.83097(14) 0.39460(12) 0.0506(4) Uani d 1 . .
C C14 0.01581(9) 0.70717(15) 0.37897(12) 0.0398(4) Uani d 1 . .
C C16 -0.05616(8) 0.69760(15) 0.41597(12) 0.0393(4) Uani d 1 . .
C C17 -0.07063(9) 0.80733(16) 0.49036(13) 0.0455(4) Uani d 1 . .
H H17 -0.033776 0.886052 0.517743 0.055 Uiso calc 1 . .
C C18 -0.13835(9) 0.80089(16) 0.52372(13) 0.0473(4) Uani d 1 . .
H H18 -0.146039 0.874131 0.574493 0.057 Uiso calc 1 . .
C C19 -0.19610(9) 0.68566(16) 0.48246(12) 0.0426(4) Uani d 1 . .
C C20 -0.18195(9) 0.57667(17) 0.40750(12) 0.0465(4) Uani d 1 . .
H H20 -0.219542 0.499587 0.378580 0.056 Uiso calc 1 . .
C C21 -0.11317(9) 0.58109(16) 0.37545(12) 0.0447(4) Uani d 1 . .
H H21 -0.104622 0.506083 0.326543 0.054 Uiso calc 1 . .
C C22 -0.26850(10) 0.67674(18) 0.52005(14) 0.0498(4) Uani d 1 . .
C C23 -0.27040(12) 0.7388(2) 0.62257(17) 0.0738(6) Uani d 1 . .
H H23 -0.225885 0.791438 0.669142 0.089 Uiso calc 1 . .
C C24 -0.33721(13) 0.7237(3) 0.6566(2) 0.0890(7) Uani d 1 . .
H H24 -0.338453 0.765019 0.726104 0.107 Uiso calc 1 . .
C C25 -0.40116(14) 0.6478(3) 0.5874(2) 0.0954(8) Uani d 1 . .
H H25 -0.447397 0.635161 0.608123 0.114 Uiso calc 1 . .
C C26 -0.39649(14) 0.5894(3) 0.4855(2) 0.1125(10) Uani d 1 . .
H H26 -0.440903 0.537175 0.438327 0.135 Uiso calc 1 . .
N N27 -0.33213(10) 0.6029(2) 0.44961(15) 0.0849(6) Uani d 1 . .

loop_
_atom_site_aniso_label
_atom_site_aniso_U_11
_atom_site_aniso_U_22
_atom_site_aniso_U_33
_atom_site_aniso_U_12
_atom_site_aniso_U_13
_atom_site_aniso_U_23
C1 0.0725(13) 0.1224(19) 0.0919(15) -0.0282(13) 0.0456(12) -0.0187(14)
O2 0.0684(8) 0.1366(13) 0.0756(9) -0.0439(9) 0.0362(7) -0.0360(9)
C3 0.0549(10) 0.0713(12) 0.0488(10) -0.0075(9) 0.0207(8) -0.0040(8)
C4 0.0497(10) 0.0810(12) 0.0518(10) 0.0025(9) 0.0240(8) 0.0077(9)
O5 0.0583(8) 0.1301(13) 0.0742(9) -0.0154(8) 0.0360(7) -0.0085(9)
C6 0.0603(11) 0.0757(12) 0.0526(10) -0.0100(9) 0.0306(8) -0.0120(9)
C8 0.0614(11) 0.0793(13) 0.0529(10) -0.0003(9) 0.0208(8) -0.0142(9)
C9 0.0661(12) 0.1025(16) 0.0512(11) 0.0064(11) 0.0302(9) -0.0079(10)
C7 0.0536(10) 0.0527(10) 0.0513(9) -0.0013(8) 0.0205(8) -0.0056(8)
C10 0.0606(14) 0.0617(15) 0.0455(14) -0.0097(11) 0.0218(11) -0.0101(11)
C11 0.0484(12) 0.0368(9) 0.0434(14) -0.0023(8) 0.0162(10) 0.0014(8)
O12 0.0586(7) 0.0405(6) 0.0691(8) -0.0076(5) 0.0328(6) -0.0050(5)
C15 0.0565(10) 0.0413(9) 0.0570(10) -0.0056(7) 0.0253(8) -0.0051(7)
C7' 0.0536(10) 0.0527(10) 0.0513(9) -0.0013(8) 0.0205(8) -0.0056(8)
C10' 0.059(6) 0.050(7) 0.053(8) -0.010(5) 0.016(6) 0.000(6)
C11' 0.056(6) 0.043(6) 0.039(7) -0.016(5) 0.011(6) -0.001(5)
O12' 0.0586(7) 0.0405(6) 0.0691(8) -0.0076(5) 0.0328(6) -0.0050(5)
C15' 0.0565(10) 0.0413(9) 0.0570(10) -0.0056(7) 0.0253(8) -0.0051(7)
N13 0.0569(8) 0.0387(7) 0.0624(9) -0.0057(6) 0.0277(7) -0.0041(6)
C14 0.0465(8) 0.0329(8) 0.0381(8) 0.0003(7) 0.0104(6) 0.0028(6)
C16 0.0448(9) 0.0329(8) 0.0390(8) 0.0012(6) 0.0115(6) 0.0028(6)
C17 0.0516(9) 0.0338(8) 0.0511(9) -0.0049(7) 0.0162(7) -0.0038(7)
C18 0.0572(10) 0.0365(8) 0.0505(9) 0.0013(7) 0.0203(8) -0.0060(7)
C19 0.0454(9) 0.0402(8) 0.0412(8) 0.0008(7) 0.0121(7) 0.0031(6)
C20 0.0506(9) 0.0427(9) 0.0454(8) -0.0109(7) 0.0142(7) -0.0064(7)
C21 0.0546(9) 0.0372(8) 0.0435(8) -0.0044(7) 0.0173(7) -0.0079(7)
C22 0.0502(9) 0.0494(9) 0.0510(9) -0.0015(8) 0.0177(8) -0.0018(7)
C23 0.0637(12) 0.0994(15) 0.0632(12) -0.0121(10) 0.0270(9) -0.0261(11)
C24 0.0831(15) 0.1189(19) 0.0782(14) -0.0061(14) 0.0442(12) -0.0245(13)
C25 0.0810(15) 0.1163(19) 0.1119(19) -0.0210(14) 0.0634(15) -0.0224(15)
C26 0.0797(15) 0.151(2) 0.128(2) -0.0545(15) 0.0627(15) -0.0619(18)
N27 0.0682(11) 0.1091(14) 0.0893(12) -0.0340(10) 0.0419(9) -0.0387(11)

loop_
_atom_type_symbol
_atom_type_description
_atom_type_scat_dispersion_real
_atom_type_scat_dispersion_imag
_atom_type_scat_source
C C 0.0033 0.0016 'International Tables Vol C Tables 4.2.6.8 and 6.1.1.4'
H H 0.0000 0.0000 'International Tables Vol C Tables 4.2.6.8 and 6.1.1.4'
N N 0.0061 0.0033 'International Tables Vol C Tables 4.2.6.8 and 6.1.1.4'
O O 0.0106 0.0060 'International Tables Vol C Tables 4.2.6.8 and 6.1.1.4'

loop_
_geom_angle_atom_site_label_1
_geom_angle_atom_site_label_2
_geom_angle_atom_site_label_3
_geom_angle
O5 C1 O2 108.04(15)
C3 O2 C1 104.80(13)
C6 C3 C4 122.10(17)
C6 C3 O2 128.30(15)
C4 C3 O2 109.59(15)
C9 C4 C3 121.55(16)
C9 C4 O5 128.53(16)
C3 C4 O5 109.91(17)
C4 O5 C1 105.10(14)
C3 C6 C7' 117.84(15)
C3 C6 C7 117.84(15)
C7' C8 C9 122.56(17)
C7 C8 C9 122.56(17)
C4 C9 C8 116.77(16)
C8 C7 C6 119.18(15)
C8 C7 C10 117.97(16)
C6 C7 C10 122.78(15)
C11 C10 C7 116.1(2)
O12 C11 C10 109.52(19)
O12 C11 C15 103.67(13)
C10 C11 C15 114.90(19)
N13 O12 C11 108.16(10)
C14 C15 C11 100.29(13)
C8 C7' C6 119.18(15)
C8 C7' C10' 126.6(6)
C6 C7' C10' 108.8(7)
C11' C10' C7' 109.0(16)
C10' C11' O12' 110.4(16)
C10' C11' C15' 105.5(16)
O12' C11' C15' 97.2(9)
N13 O12' C11' 108.3(6)
C14 C15' C11' 102.6(6)
C14 N13 O12 109.71(11)
C14 N13 O12' 109.71(11)
N13 C14 C16 120.28(12)
N13 C14 C15' 113.37(13)
C16 C14 C15' 126.32(12)
N13 C14 C15 113.37(13)
C16 C14 C15 126.32(12)
C17 C16 C21 118.06(13)
C17 C16 C14 120.73(12)
C21 C16 C14 121.19(13)
C18 C17 C16 121.14(13)
C17 C18 C19 121.10(14)
C20 C19 C18 117.77(14)
C20 C19 C22 121.00(13)
C18 C19 C22 121.20(13)
C21 C20 C19 121.29(13)
C20 C21 C16 120.62(13)
N27 C22 C23 121.34(16)
N27 C22 C19 116.55(14)
C23 C22 C19 122.10(15)
C24 C23 C22 120.60(18)
C25 C24 C23 118.6(2)
C24 C25 C26 118.5(2)
N27 C26 C25 124.3(2)
C26 N27 C22 116.64(17)

loop_
_geom_bond_atom_site_label_1
_geom_bond_atom_site_label_2
_geom_bond_distance
C1 O5 1.423(2)
C1 O2 1.427(2)
O2 C3 1.390(2)
C3 C6 1.365(2)
C3 C4 1.370(2)
C4 C9 1.364(3)
C4 O5 1.383(2)
C6 C7' 1.395(2)
C6 C7 1.395(2)
C8 C7' 1.382(2)
C8 C7 1.382(2)
C8 C9 1.387(2)
C7 C10 1.516(2)
C10 C11 1.514(4)
C11 O12 1.459(2)
C11 C15 1.535(2)
O12 N13 1.4134(15)
C15 C14 1.499(2)
C7' C10' 1.686(18)
C10' C11' 1.46(3)
C11' O12' 1.565(15)
C11' C15' 1.573(15)
O12' N13 1.4134(15)
C15' C14 1.499(2)
N13 C14 1.2827(18)
C14 C16 1.4723(19)
C16 C17 1.398(2)
C16 C21 1.402(2)
C17 C18 1.374(2)
C18 C19 1.403(2)
C19 C20 1.396(2)
C19 C22 1.483(2)
C20 C21 1.382(2)
C22 N27 1.341(2)
C22 C23 1.376(2)
C23 C24 1.369(3)
C24 C25 1.348(3)
C25 C26 1.372(3)
C26 N27 1.340(2)

loop_
_geom_torsion_atom_site_label_1
_geom_torsion_atom_site_label_2
_geom_torsion_atom_site_label_3
_geom_torsion_atom_site_label_4
_geom_torsion
O5 C1 O2 C3 -15.6(2)
C1 O2 C3 C6 -171.1(2)
C1 O2 C3 C4 9.9(2)
C6 C3 C4 C9 -0.6(3)
O2 C3 C4 C9 178.55(18)
C6 C3 C4 O5 -179.39(16)
O2 C3 C4 O5 -0.3(2)
C9 C4 O5 C1 171.8(2)
C3 C4 O5 C1 -9.4(2)
O2 C1 O5 C4 15.5(2)
C4 C3 C6 C7' 0.5(3)
O2 C3 C6 C7' -178.47(18)
C4 C3 C6 C7 0.5(3)
O2 C3 C6 C7 -178.47(18)
C3 C4 C9 C8 0.7(3)
O5 C4 C9 C8 179.26(18)
C7' C8 C9 C4 -0.7(3)
C7 C8 C9 C4 -0.7(3)
C9 C8 C7 C6 0.7(3)
C9 C8 C7 C10 177.9(2)
C3 C6 C7 C8 -0.5(3)
C3 C6 C7 C10 -177.6(2)
C8 C7 C10 C11 167.2(2)
C6 C7 C10 C11 -15.8(3)
C7 C10 C11 O12 70.7(3)
C7 C10 C11 C15 -173.16(15)
C10 C11 O12 N13 144.47(18)
C15 C11 O12 N13 21.4(2)
O12 C11 C15 C14 -19.99(19)
C10 C11 C15 C14 -139.5(2)
C9 C8 C7' C6 0.7(3)
C9 C8 C7' C10' -150.2(10)
C3 C6 C7' C8 -0.5(3)
C3 C6 C7' C10' 155.2(8)
C8 C7' C10' C11' -120.6(13)
C6 C7' C10' C11' 86.1(16)
C7' C10' C11' O12' -70(2)
C7' C10' C11' C15' -174.2(9)
C10' C11' O12' N13 -137.7(14)
C15' C11' O12' N13 -28.1(12)
C10' C11' C15' C14 139.5(13)
O12' C11' C15' C14 25.9(11)
C11 O12 N13 C14 -13.84(18)
C11' O12' N13 C14 19.5(9)
O12 N13 C14 C16 -178.32(11)
O12' N13 C14 C16 -178.32(11)
O12' N13 C14 C15' -0.43(17)
O12 N13 C14 C15 -0.43(17)
C11' C15' C14 N13 -18.2(9)
C11' C15' C14 C16 159.6(8)
C11 C15 C14 N13 13.34(18)
C11 C15 C14 C16 -168.92(15)
N13 C14 C16 C17 -14.3(2)
C15' C14 C16 C17 168.09(14)
C15 C14 C16 C17 168.09(14)
N13 C14 C16 C21 163.95(14)
C15' C14 C16 C21 -13.6(2)
C15 C14 C16 C21 -13.6(2)
C21 C16 C17 C18 0.5(2)
C14 C16 C17 C18 178.82(12)
C16 C17 C18 C19 -1.3(2)
C17 C18 C19 C20 0.8(2)
C17 C18 C19 C22 178.84(13)
C18 C19 C20 C21 0.4(2)
C22 C19 C20 C21 -177.61(13)
C19 C20 C21 C16 -1.2(2)
C17 C16 C21 C20 0.7(2)
C14 C16 C21 C20 -177.59(13)
C20 C19 C22 N27 -25.0(2)
C18 C19 C22 N27 157.00(17)
C20 C19 C22 C23 154.08(17)
C18 C19 C22 C23 -23.9(2)
N27 C22 C23 C24 1.4(3)
C19 C22 C23 C24 -177.63(18)
C22 C23 C24 C25 -0.4(4)
C23 C24 C25 C26 -0.3(4)
C24 C25 C26 N27 0.0(4)
C25 C26 N27 C22 1.0(4)
C23 C22 N27 C26 -1.6(3)
C19 C22 N27 C26 177.46(18)

_cod_database_fobs_code 1545376
